data_1543752
loop_
_publ_author_name
'Yeshwanthkumar, H. S.'
'Nagendra, P.'
'Siddaraju, B. P.'
'Chaluvaraju, K. C.'
'Byrappa, K.'
'Lokanath, N. K.'
'Madan Kumar, S.'

_publ_section_title
;
 4-Chloro-1-[2-(2-chlorophenyl)ethyl]-2-nitrobenzene
;
_journal_coeditor_code VM4012
_journal_issue 7
_journal_name_full IUCrData
_journal_page_first x161204
_journal_paper_doi 10.1107/S2414314616012049
_journal_volume 1
_journal_year 2016
_chemical_formula_iupac 'C14 H11 Cl2 N O2'
_chemical_formula_moiety 'C14 H11 Cl2 N O2'
_chemical_formula_sum 'C14 H11 Cl2 N O2'
_chemical_formula_weight 296.14
_chemical_name_systematic
;
4-Chloro-1-[2-(2-chlorophenyl)ethyl]-2-nitrobenzene
;
_space_group_crystal_system monoclinic
_space_group_IT_number 14
_space_group_name_Hall '-P 2yn'
_space_group_name_H-M_alt 'P 1 21/n 1'
_symmetry_space_group_name_Hall '-P 2yn'
_symmetry_space_group_name_H-M 'P 1 21/n 1'
_atom_sites_solution_hydrogens geom
_audit_creation_method
;
Olex2 1.2
(compiled 2016.02.19 svn.r3266 for OlexSys, GUI svn.r5155)
;
_cell_angle_alpha 90
_cell_angle_beta 97.157(7)
_cell_angle_gamma 90
_cell_formula_units_Z 4
_cell_length_a 7.5774(15)
_cell_length_b 13.244(3)
_cell_length_c 13.488(3)
_cell_measurement_reflns_used 2449
_cell_measurement_temperature 293(2)
_cell_measurement_theta_max 25.3
_cell_measurement_theta_min 3.0
_cell_volume 1343.0(5)
_computing_cell_refinement
;
<i>CrystalClear SM Expert</i> (Rigaku, 2011)
;
_computing_data_collection
;
<i>CrystalClear SM Expert</i> (Rigaku, 2011)
;
_computing_data_reduction
;
<i>CrystalClear SM Expert</i> (Rigaku, 2011)
;
_computing_molecular_graphics
;
Mercury (Macrae <i>et al.</i>, 2008)
;
_computing_publication_material
;
<i>OLEX2</i> (Dolomanov <i>et al.</i>,  2009)
;
_computing_structure_refinement
;
SHELXL2014 (Sheldrick, 2015)
;
_computing_structure_solution
;
SHELXS97 (Sheldrick, 2008)
;
_diffrn_ambient_temperature 293(2)
_diffrn_measured_fraction_theta_full 0.998
_diffrn_measured_fraction_theta_max 0.998
_diffrn_measurement_device 'AFC12 (Right): Kappa 3 circle'
_diffrn_measurement_device_type 'Rigaku Saturn724+'
_diffrn_measurement_method 'profile data from \w-scans'
_diffrn_radiation_type MoK\a
_diffrn_radiation_wavelength 0.71075
_diffrn_reflns_av_R_equivalents 0.0641
_diffrn_reflns_limit_h_max 9
_diffrn_reflns_limit_h_min -9
_diffrn_reflns_limit_k_max 15
_diffrn_reflns_limit_k_min -15
_diffrn_reflns_limit_l_max 16
_diffrn_reflns_limit_l_min -16
_diffrn_reflns_number 8341
_diffrn_reflns_theta_full 25.242
_diffrn_reflns_theta_max 25.348
_diffrn_reflns_theta_min 3.044
_diffrn_standards_number 2449
_exptl_absorpt_coefficient_mu 0.479
_exptl_absorpt_correction_T_max 0.944
_exptl_absorpt_correction_T_min 0.874
_exptl_absorpt_correction_type multi-scan
_exptl_absorpt_process_details
;
(NUMABS; Rigaku, 1999)
;
_exptl_crystal_colour brown
_exptl_crystal_density_diffrn 1.465
_exptl_crystal_description block
_exptl_crystal_F_000 608
_exptl_crystal_size_max 0.3
_exptl_crystal_size_mid 0.23
_exptl_crystal_size_min 0.12
_refine_diff_density_max 0.310
_refine_diff_density_min -0.442
_refine_ls_extinction_method none
_refine_ls_goodness_of_fit_ref 1.040
_refine_ls_hydrogen_treatment constr
_refine_ls_matrix_type full
_refine_ls_number_parameters 172
_refine_ls_number_reflns 2449
_refine_ls_number_restraints 0
_refine_ls_restrained_S_all 1.040
_refine_ls_R_factor_all 0.0972
_refine_ls_R_factor_gt 0.0602
_refine_ls_shift/su_max 0.000
_refine_ls_shift/su_mean 0.000
_refine_ls_structure_factor_coef Fsqd
_refine_ls_weighting_details 'w=1/[\s^2^(Fo^2^)+(0.0489P)^2^+0.8842P] where P=(Fo^2^+2Fc^2^)/3'
_refine_ls_weighting_scheme calc
_refine_ls_wR_factor_gt 0.1266
_refine_ls_wR_factor_ref 0.1439
_reflns_number_gt 1582
_reflns_number_total 2449
_reflns_threshold_expression 'I > 2\s(I)'
_cod_data_source_file vm4012sup1.cif
_cod_data_source_block I
_cod_database_code 1543752
_shelx_space_group_comment
;
The symmetry employed for this shelxl refinement is uniquely defined
by the following loop, which should always be used as a source of
symmetry information in preference to the above space-group names.
They are only intended as comments.
;
_shelx_estimated_absorpt_t_min 0.870
_shelx_estimated_absorpt_t_max 0.945

loop_
_space_group_symop_operation_xyz
'x, y, z'
'-x+1/2, y+1/2, -z+1/2'
'-x, -y, -z'
'x-1/2, -y-1/2, z-1/2'

loop_
_atom_site_type_symbol
_atom_site_label
_atom_site_fract_x
_atom_site_fract_y
_atom_site_fract_z
_atom_site_U_iso_or_equiv
_atom_site_adp_type
_atom_site_calc_flag
_atom_site_occupancy
Cl Cl1 0.08248(14) 0.02730(7) 0.87941(8) 0.0724(4) Uani d 1
Cl Cl2 0.07879(15) 0.41848(11) 1.41515(7) 0.0874(4) Uani d 1
O O1 0.3135(5) 0.5551(2) 1.0990(2) 0.0927(10) Uani d 1
O O2 0.1992(5) 0.4658(2) 0.9772(2) 0.1112(12) Uani d 1
N N1 0.2398(4) 0.4794(2) 1.0660(2) 0.0645(9) Uani d 1
C C1 0.1915(4) 0.4026(2) 1.1368(2) 0.0431(8) Uani d 1
C C2 0.1617(4) 0.4389(3) 1.2292(2) 0.0492(8) Uani d 1
H H2 0.1729 0.5075 1.2435 0.059 Uiso calc 1
C C3 0.1157(4) 0.3734(3) 1.2988(2) 0.0511(9) Uani d 1
C C4 0.1024(5) 0.2721(3) 1.2787(3) 0.0578(10) Uani d 1
H H4 0.0714 0.2271 1.3265 0.069 Uiso calc 1
C C5 0.1357(5) 0.2381(3) 1.1866(3) 0.0542(9) Uani d 1
H H5 0.1274 0.1691 1.1740 0.065 Uiso calc 1
C C6 0.1811(4) 0.3011(3) 1.1111(2) 0.0444(8) Uani d 1
C C7 0.2166(4) 0.2570(3) 1.0130(2) 0.0546(9) Uani d 1
H H7A 0.2666 0.1899 1.0243 0.066 Uiso calc 1
H H7B 0.3037 0.2984 0.9850 0.066 Uiso calc 1
C C8 0.0476(4) 0.2502(3) 0.9375(2) 0.0527(9) Uani d 1
H H8A -0.0301 0.1985 0.9590 0.063 Uiso calc 1
H H8B -0.0153 0.3141 0.9360 0.063 Uiso calc 1
C C9 0.0892(4) 0.2255(3) 0.8342(2) 0.0441(8) Uani d 1
C C10 0.1097(4) 0.1285(3) 0.8002(2) 0.0463(8) Uani d 1
C C11 0.1495(5) 0.1080(3) 0.7050(3) 0.0588(10) Uani d 1
H H11 0.1628 0.0415 0.6850 0.071 Uiso calc 1
C C12 0.1691(5) 0.1851(4) 0.6406(3) 0.0688(12) Uani d 1
H H12 0.1936 0.1717 0.5760 0.083 Uiso calc 1
C C13 0.1521(5) 0.2835(4) 0.6720(3) 0.0717(12) Uani d 1
H H13 0.1675 0.3367 0.6289 0.086 Uiso calc 1
C C14 0.1126(5) 0.3027(3) 0.7667(3) 0.0583(10) Uani d 1
H H14 0.1010 0.3694 0.7865 0.070 Uiso calc 1

loop_
_atom_site_aniso_label
_atom_site_aniso_U_11
_atom_site_aniso_U_22
_atom_site_aniso_U_33
_atom_site_aniso_U_12
_atom_site_aniso_U_13
_atom_site_aniso_U_23
Cl1 0.0822(7) 0.0552(6) 0.0777(7) -0.0030(5) 0.0022(5) 0.0056(5)
Cl2 0.0788(7) 0.1404(11) 0.0451(5) 0.0111(7) 0.0157(5) -0.0200(6)
O1 0.138(3) 0.0512(17) 0.087(2) -0.0271(19) 0.0045(19) 0.0057(15)
O2 0.181(4) 0.105(3) 0.0490(18) -0.049(2) 0.020(2) 0.0081(17)
N1 0.084(2) 0.054(2) 0.056(2) -0.0080(19) 0.0109(17) 0.0006(16)
C1 0.0464(19) 0.0454(19) 0.0375(17) 0.0016(16) 0.0053(14) 0.0019(15)
C2 0.051(2) 0.0474(19) 0.048(2) 0.0021(17) -0.0005(16) -0.0103(17)
C3 0.042(2) 0.072(3) 0.0390(18) 0.0055(18) 0.0051(15) -0.0066(17)
C4 0.054(2) 0.071(3) 0.048(2) 0.001(2) 0.0039(17) 0.0152(19)
C5 0.056(2) 0.044(2) 0.060(2) 0.0032(18) -0.0034(18) 0.0009(17)
C6 0.0382(19) 0.052(2) 0.0420(18) 0.0050(16) 0.0001(14) -0.0092(16)
C7 0.050(2) 0.063(2) 0.049(2) 0.0100(19) -0.0002(17) -0.0189(17)
C8 0.048(2) 0.060(2) 0.048(2) 0.0060(18) 0.0025(16) -0.0140(17)
C9 0.0397(18) 0.050(2) 0.0406(18) 0.0051(16) -0.0029(14) -0.0055(15)
C10 0.0419(19) 0.048(2) 0.0474(19) -0.0017(16) -0.0012(15) -0.0057(15)
C11 0.055(2) 0.070(3) 0.052(2) 0.001(2) 0.0063(17) -0.024(2)
C12 0.055(2) 0.111(4) 0.041(2) -0.010(2) 0.0065(17) -0.014(2)
C13 0.062(3) 0.096(3) 0.055(2) -0.017(2) -0.0012(19) 0.018(2)
C14 0.057(2) 0.057(2) 0.059(2) 0.0012(19) -0.0039(18) 0.0000(19)

loop_
_atom_type_symbol
_atom_type_description
_atom_type_scat_dispersion_real
_atom_type_scat_dispersion_imag
_atom_type_scat_source
C C 0.0033 0.0016 'International Tables Vol C Tables 4.2.6.8 and 6.1.1.4'
H H 0.0000 0.0000 'International Tables Vol C Tables 4.2.6.8 and 6.1.1.4'
Cl Cl 0.1484 0.1585 'International Tables Vol C Tables 4.2.6.8 and 6.1.1.4'
N N 0.0061 0.0033 'International Tables Vol C Tables 4.2.6.8 and 6.1.1.4'
O O 0.0106 0.0060 'International Tables Vol C Tables 4.2.6.8 and 6.1.1.4'

loop_
_geom_angle_atom_site_label_1
_geom_angle_atom_site_label_2
_geom_angle_atom_site_label_3
_geom_angle
O1 N1 O2 122.4(3)
O1 N1 C1 118.5(3)
O2 N1 C1 119.1(3)
C2 C1 N1 115.3(3)
C2 C1 C6 123.5(3)
C6 C1 N1 121.2(3)
C1 C2 H2 120.4
C3 C2 C1 119.2(3)
C3 C2 H2 120.4
C2 C3 Cl2 119.4(3)
C2 C3 C4 120.6(3)
C4 C3 Cl2 120.0(3)
C3 C4 H4 120.6
C3 C4 C5 118.9(3)
C5 C4 H4 120.6
C4 C5 H5 118.2
C4 C5 C6 123.7(3)
C6 C5 H5 118.2
C1 C6 C5 114.1(3)
C1 C6 C7 125.9(3)
C5 C6 C7 119.9(3)
C6 C7 H7A 109.1
C6 C7 H7B 109.1
C6 C7 C8 112.4(3)
H7A C7 H7B 107.9
C8 C7 H7A 109.1
C8 C7 H7B 109.1
C7 C8 H8A 109.2
C7 C8 H8B 109.2
H8A C8 H8B 107.9
C9 C8 C7 111.9(3)
C9 C8 H8A 109.2
C9 C8 H8B 109.2
C10 C9 C8 123.8(3)
C10 C9 C14 115.9(3)
C14 C9 C8 120.3(3)
C9 C10 Cl1 119.1(3)
C9 C10 C11 122.6(3)
C11 C10 Cl1 118.4(3)
C10 C11 H11 120.0
C12 C11 C10 120.0(4)
C12 C11 H11 120.0
C11 C12 H12 120.3
C11 C12 C13 119.4(3)
C13 C12 H12 120.3
C12 C13 H13 120.0
C14 C13 C12 120.0(4)
C14 C13 H13 120.0
C9 C14 H14 118.9
C13 C14 C9 122.1(4)
C13 C14 H14 118.9

loop_
_geom_bond_atom_site_label_1
_geom_bond_atom_site_label_2
_geom_bond_distance
Cl1 C10 1.742(4)
Cl2 C3 1.734(3)
O1 N1 1.206(4)
O2 N1 1.212(4)
N1 C1 1.471(4)
C1 C2 1.380(4)
C1 C6 1.388(4)
C2 H2 0.9300
C2 C3 1.356(5)
C3 C4 1.370(5)
C4 H4 0.9300
C4 C5 1.373(5)
C5 H5 0.9300
C5 C6 1.394(5)
C6 C7 1.501(4)
C7 H7A 0.9700
C7 H7B 0.9700
C7 C8 1.536(4)
C8 H8A 0.9700
C8 H8B 0.9700
C8 C9 1.503(4)
C9 C10 1.380(4)
C9 C14 1.395(5)
C10 C11 1.381(4)
C11 H11 0.9300
C11 C12 1.361(5)
C12 H12 0.9300
C12 C13 1.380(6)
C13 H13 0.9300
C13 C14 1.371(5)
C14 H14 0.9300

loop_
_geom_hbond_atom_site_label_D
_geom_hbond_atom_site_label_H
_geom_hbond_atom_site_label_A
_geom_hbond_site_symmetry_A
_geom_hbond_distance_DH
_geom_hbond_distance_HA
_geom_hbond_distance_DA
_geom_hbond_angle_DHA
C4 H4 O1 2_547 0.93 2.60 3.335(5) 137
C7 H7B O2 . 0.97 2.35 2.808(5) 108
C8 H8A Cl1 . 0.97 2.69 3.074(4) 104

loop_
_geom_torsion_atom_site_label_1
_geom_torsion_atom_site_label_2
_geom_torsion_atom_site_label_3
_geom_torsion_atom_site_label_4
_geom_torsion
Cl1 C10 C11 C12 179.0(3)
Cl2 C3 C4 C5 -178.7(3)
O1 N1 C1 C2 27.5(5)
O1 N1 C1 C6 -151.4(4)
O2 N1 C1 C2 -150.2(4)
O2 N1 C1 C6 30.9(5)
N1 C1 C2 C3 179.7(3)
N1 C1 C6 C5 179.4(3)
N1 C1 C6 C7 0.4(5)
C1 C2 C3 Cl2 179.8(2)
C1 C2 C3 C4 1.3(5)
C1 C6 C7 C8 -91.2(4)
C2 C1 C6 C5 0.6(5)
C2 C1 C6 C7 -178.4(3)
C2 C3 C4 C5 -0.3(5)
C3 C4 C5 C6 -0.6(5)
C4 C5 C6 C1 0.4(5)
C4 C5 C6 C7 179.5(3)
C5 C6 C7 C8 89.9(4)
C6 C1 C2 C3 -1.5(5)
C6 C7 C8 C9 168.7(3)
C7 C8 C9 C10 86.1(4)
C7 C8 C9 C14 -92.7(4)
C8 C9 C10 Cl1 1.2(4)
C8 C9 C10 C11 -179.5(3)
C8 C9 C14 C13 179.5(3)
C9 C10 C11 C12 -0.3(5)
C10 C9 C14 C13 0.5(5)
C10 C11 C12 C13 1.2(6)
C11 C12 C13 C14 -1.2(6)
C12 C13 C14 C9 0.4(6)
C14 C9 C10 Cl1 -179.9(2)
C14 C9 C10 C11 -0.5(5)

_cod_database_fobs_code 1543752
